data_7004884
loop_
_publ_author_name
'Manson, Jamie L.'
'Schlueter, John A.'
'Nygren, Cara L.'

_publ_section_title
;
 Mn(dca)2(pym)2 and Mn(dca)2(pym)(H2O) {dca = dicyanamide; pym =
 pyrimidine}: New coordination polymers exhibiting 1- and 2-D
 topologies.
;
_journal_issue 6
_journal_name_full 'Dalton transactions (Cambridge, England : 2003)'
_journal_page_first 646
_journal_page_last 652
_journal_paper_doi 10.1039/b612474g
_journal_year 2007
_chemical_formula_sum 'C12 H8 Mn N10'
_chemical_formula_weight 347.22
_chemical_name_systematic
;
?
;
_space_group_IT_number 60
_symmetry_cell_setting orthorhombic
_symmetry_space_group_name_Hall '-P 2n 2ab'
_symmetry_space_group_name_H-M 'P b c n'
_atom_sites_solution_hydrogens geom
_atom_sites_solution_primary direct
_atom_sites_solution_secondary difmap
_audit_creation_method SHELXL-97
_cell_angle_alpha 90.00
_cell_angle_beta 90.00
_cell_angle_gamma 90.00
_cell_formula_units_Z 4
_cell_length_a 13.6213(16)
_cell_length_b 7.5799(9)
_cell_length_c 14.7671(19)
_cell_measurement_temperature 297(2)
_cell_volume 1524.7(3)
_computing_cell_refinement 'BRUKER SAINT'
_computing_data_collection 'BRUKER SMART'
_computing_data_reduction 'BRUKER SHELXTL'
_computing_structure_refinement 'SHELXL-97 (Sheldrick, 1997)'
_computing_structure_solution 'SHELXS-97 (Sheldrick, 1990)'
_diffrn_ambient_temperature 297(2)
_diffrn_measured_fraction_theta_full 0.964
_diffrn_measured_fraction_theta_max 0.964
_diffrn_measurement_device_type 'BRUKER CCD area diffractometer'
_diffrn_measurement_method 'omega scans'
_diffrn_radiation_monochromator graphite
_diffrn_radiation_source 'fine-focus sealed tube'
_diffrn_radiation_type MoK\a
_diffrn_radiation_wavelength 0.71073
_diffrn_reflns_av_R_equivalents 0.1996
_diffrn_reflns_av_sigmaI/netI 0.1504
_diffrn_reflns_limit_h_max 17
_diffrn_reflns_limit_h_min -17
_diffrn_reflns_limit_k_max 10
_diffrn_reflns_limit_k_min -10
_diffrn_reflns_limit_l_max 19
_diffrn_reflns_limit_l_min -15
_diffrn_reflns_number 9318
_diffrn_reflns_theta_full 28.28
_diffrn_reflns_theta_max 28.28
_diffrn_reflns_theta_min 2.76
_exptl_absorpt_coefficient_mu 0.881
_exptl_absorpt_correction_type SADABS
_exptl_crystal_colour colorless
_exptl_crystal_density_diffrn 1.513
_exptl_crystal_density_method 'not measured'
_exptl_crystal_description block
_exptl_crystal_F_000 700
_exptl_crystal_size_max 0.40
_exptl_crystal_size_mid 0.25
_exptl_crystal_size_min 0.15
_refine_diff_density_max 1.332
_refine_diff_density_min -0.656
_refine_diff_density_rms 0.112
_refine_ls_extinction_method none
_refine_ls_goodness_of_fit_ref 1.039
_refine_ls_hydrogen_treatment constr
_refine_ls_matrix_type full
_refine_ls_number_parameters 105
_refine_ls_number_reflns 1825
_refine_ls_number_restraints 0
_refine_ls_restrained_S_all 1.039
_refine_ls_R_factor_all 0.2042
_refine_ls_R_factor_gt 0.0824
_refine_ls_shift/su_max 0.001
_refine_ls_shift/su_mean 0.000
_refine_ls_structure_factor_coef Fsqd
_refine_ls_weighting_details 'calc w=1/[\s^2^(Fo^2^)+(0.1000P)^2^+0.0000P] where P=(Fo^2^+2Fc^2^)/3'
_refine_ls_weighting_scheme calc
_refine_ls_wR_factor_gt 0.1759
_refine_ls_wR_factor_ref 0.2239
_reflns_number_gt 800
_reflns_number_total 1825
_reflns_threshold_expression >2sigma(I)
_cod_data_source_file b612474g.txt
_cod_data_source_block rtdatac
_cod_original_sg_symbol_H-M Pbcn
_cod_database_code 7004884

loop_
_symmetry_equiv_pos_as_xyz
'x, y, z'
'-x+1/2, -y+1/2, z+1/2'
'-x, y, -z+1/2'
'x+1/2, -y+1/2, -z'
'-x, -y, -z'
'x-1/2, y-1/2, -z-1/2'
'x, -y, z-1/2'
'-x-1/2, y-1/2, z'

loop_
_atom_site_label
_atom_site_type_symbol
_atom_site_fract_x
_atom_site_fract_y
_atom_site_fract_z
_atom_site_U_iso_or_equiv
_atom_site_adp_type
_atom_site_occupancy
_atom_site_symmetry_multiplicity
_atom_site_calc_flag
_atom_site_refinement_flags
_atom_site_disorder_assembly
_atom_site_disorder_group
Mn1 Mn 0.5000 0.11115(13) 0.7500 0.0367(4) Uani 1 2 d S . .
N1 N 0.4432(4) 0.3195(6) 0.8409(4) 0.0497(14) Uani 1 1 d . . .
N2 N 0.4082(4) 0.6104(6) 0.9010(4) 0.0601(17) Uani 1 1 d . . .
N3 N 0.4425(4) 0.9036(6) 0.8396(3) 0.0498(14) Uani 1 1 d . . .
C1 C 0.4294(4) 0.4617(8) 0.8644(4) 0.0377(14) Uani 1 1 d . . .
C2 C 0.4296(4) 0.7620(8) 0.8636(4) 0.0360(14) Uani 1 1 d . . .
N4 N 0.3564(3) 0.1093(6) 0.6729(3) 0.0435(12) Uani 1 1 d . . .
N5 N 0.1812(4) 0.1091(8) 0.6748(4) 0.0658(16) Uani 1 1 d . . .
C3 C 0.2689(6) 0.1163(8) 0.7118(5) 0.0591(18) Uani 1 1 d . . .
H3 H 0.2696 0.1281 0.7745 0.071 Uiso 1 1 calc R . .
C4 C 0.1823(6) 0.0980(11) 0.5840(5) 0.074(2) Uani 1 1 d . . .
H4 H 0.1229 0.0951 0.5529 0.088 Uiso 1 1 calc R . .
C5 C 0.2658(5) 0.0911(10) 0.5371(5) 0.084(3) Uani 1 1 d . . .
H5 H 0.2648 0.0813 0.4743 0.101 Uiso 1 1 calc R . .
C6 C 0.3516(5) 0.0986(10) 0.5819(5) 0.063(2) Uani 1 1 d . . .
H6 H 0.4098 0.0962 0.5489 0.076 Uiso 1 1 calc R . .

loop_
_atom_site_aniso_label
_atom_site_aniso_U_11
_atom_site_aniso_U_22
_atom_site_aniso_U_33
_atom_site_aniso_U_23
_atom_site_aniso_U_13
_atom_site_aniso_U_12
Mn1 0.0444(8) 0.0279(6) 0.0378(7) 0.000 0.0011(7) 0.000
N1 0.063(3) 0.037(3) 0.049(3) -0.001(3) 0.002(3) 0.000(3)
N2 0.102(5) 0.029(2) 0.050(3) -0.002(3) 0.039(3) 0.001(3)
N3 0.070(4) 0.025(2) 0.054(3) 0.004(3) 0.010(3) 0.001(3)
C1 0.040(3) 0.037(3) 0.037(4) -0.001(3) 0.008(3) -0.002(3)
C2 0.040(3) 0.043(3) 0.025(3) -0.014(3) 0.004(3) 0.007(3)
N4 0.047(3) 0.044(3) 0.040(3) -0.004(3) 0.005(3) -0.004(2)
N5 0.041(3) 0.088(4) 0.068(4) -0.011(4) 0.003(3) -0.004(3)
C3 0.070(5) 0.067(4) 0.040(4) -0.005(3) 0.005(4) 0.003(4)
C4 0.053(4) 0.114(6) 0.054(5) -0.008(5) -0.011(4) -0.015(4)
C5 0.054(5) 0.150(8) 0.047(4) 0.001(5) -0.002(4) -0.028(5)
C6 0.047(4) 0.096(6) 0.047(4) -0.002(4) 0.005(3) -0.011(4)

loop_
_atom_type_symbol
_atom_type_description
_atom_type_scat_dispersion_real
_atom_type_scat_dispersion_imag
_atom_type_scat_source
C C 0.0033 0.0016 'International Tables Vol C Tables 4.2.6.8 and 6.1.1.4'
H H 0.0000 0.0000 'International Tables Vol C Tables 4.2.6.8 and 6.1.1.4'
N N 0.0061 0.0033 'International Tables Vol C Tables 4.2.6.8 and 6.1.1.4'
Mn Mn 0.3368 0.7283 'International Tables Vol C Tables 4.2.6.8 and 6.1.1.4'

loop_
_geom_angle_atom_site_label_1
_geom_angle_atom_site_label_2
_geom_angle_atom_site_label_3
_geom_angle
_geom_angle_site_symmetry_1
_geom_angle_site_symmetry_3
_geom_angle_publ_flag
N3 Mn1 N3 88.7(2) 1_545 3_646 ?
N3 Mn1 N1 91.23(17) 1_545 . ?
N3 Mn1 N1 179.5(2) 3_646 . ?
N3 Mn1 N1 179.5(2) 1_545 3_656 ?
N3 Mn1 N1 91.23(17) 3_646 3_656 ?
N1 Mn1 N1 88.9(3) . 3_656 ?
N3 Mn1 N4 89.45(19) 1_545 . ?
N3 Mn1 N4 90.03(19) 3_646 . ?
N1 Mn1 N4 90.43(18) . . ?
N1 Mn1 N4 90.09(19) 3_656 . ?
N3 Mn1 N4 90.03(19) 1_545 3_656 ?
N3 Mn1 N4 89.45(19) 3_646 3_656 ?
N1 Mn1 N4 90.09(19) . 3_656 ?
N1 Mn1 N4 90.43(18) 3_656 3_656 ?
N4 Mn1 N4 179.3(2) . 3_656 ?
C1 N1 Mn1 155.6(5) . . ?
C1 N2 C2 122.9(5) . . ?
C2 N3 Mn1 155.9(5) . 1_565 ?
N1 C1 N2 171.5(7) . . ?
N3 C2 N2 171.7(6) . . ?
C3 N4 C6 113.1(6) . . ?
C3 N4 Mn1 124.0(5) . . ?
C6 N4 Mn1 122.9(4) . . ?
C3 N5 C4 114.1(6) . . ?
N5 C3 N4 129.5(7) . . ?
C5 C4 N5 122.0(7) . . ?
C4 C5 C6 119.0(7) . . ?
C5 C6 N4 122.4(6) . . ?

loop_
_geom_bond_atom_site_label_1
_geom_bond_atom_site_label_2
_geom_bond_distance
_geom_bond_site_symmetry_2
_geom_bond_publ_flag
Mn1 N3 2.199(5) 1_545 ?
Mn1 N3 2.199(5) 3_646 ?
Mn1 N1 2.213(5) . ?
Mn1 N1 2.213(5) 3_656 ?
Mn1 N4 2.263(5) . ?
Mn1 N4 2.263(5) 3_656 ?
N1 C1 1.147(6) . ?
N2 C1 1.284(7) . ?
N2 C2 1.308(7) . ?
N3 C2 1.144(6) . ?
N3 Mn1 2.199(5) 1_565 ?
N4 C3 1.324(8) . ?
N4 C6 1.348(8) . ?
N5 C3 1.315(9) . ?
N5 C4 1.345(9) . ?
C4 C5 1.333(10) . ?
C5 C6 1.344(9) . ?
